data_4114882
loop_
_publ_author_name
'Timothy J. Boyle'
'Judith M. Segall'
'Todd M. Alam'
'Mark A. Rodriguez'
'Jessica M. Santana'

_publ_section_title
;
 Chemistry of a Novel Family of Tridentate Alkoxy Tin(II) Clusters
;
_journal_name_full 'Journal of the American Chemical Society'
_journal_page_first 6904
_journal_page_last 6913
_journal_paper_doi 10.1021/ja0202309
_journal_volume 124
_journal_year 2002
_chemical_formula_sum 'C24 H32 O8 Sn4'
_chemical_formula_weight 923.26
_chemical_name_common Sn4(THME)2(mMP)2
_chemical_name_systematic
; 
 ? 
;
_space_group_IT_number 61
_symmetry_cell_setting orthorhombic
_symmetry_space_group_name_Hall '-P 2ac 2ab'
_symmetry_space_group_name_H-M 'P b c a'
_atom_sites_solution_hydrogens geom
_atom_sites_solution_primary direct
_atom_sites_solution_secondary difmap
_audit_creation_method SHELXL-97
_cell_angle_alpha 90.00
_cell_angle_beta 90.00
_cell_angle_gamma 90.00
_cell_formula_units_Z 8
_cell_length_a 22.209(6)
_cell_length_b 8.843(2)
_cell_length_c 29.053(8)
_cell_measurement_temperature 168(2)
_cell_volume 5706(3)
_computing_cell_refinement 'Bruker SMART'
_computing_data_collection 'Bruker SMART'
_computing_data_reduction 'Bruker SHELXTL'
_computing_molecular_graphics 'Bruker SHELXTL'
_computing_publication_material 'Bruker SHELXTL'
_computing_structure_refinement 'SHELXL-97 (Sheldrick, 1997)'
_computing_structure_solution 'SHELXS-97 (Sheldrick, 1990)'
_diffrn_ambient_temperature 168(2)
_diffrn_measured_fraction_theta_full 0.999
_diffrn_measured_fraction_theta_max 0.999
_diffrn_measurement_device_type 'CCD area detector'
_diffrn_measurement_method 'phi and omega scans'
_diffrn_radiation_monochromator graphite
_diffrn_radiation_source 'fine-focus sealed tube'
_diffrn_radiation_type MoK\a
_diffrn_radiation_wavelength 0.71073
_diffrn_reflns_av_R_equivalents 0.0519
_diffrn_reflns_av_sigmaI/netI 0.0384
_diffrn_reflns_limit_h_max 24
_diffrn_reflns_limit_h_min -24
_diffrn_reflns_limit_k_max 7
_diffrn_reflns_limit_k_min -9
_diffrn_reflns_limit_l_max 30
_diffrn_reflns_limit_l_min -32
_diffrn_reflns_number 24281
_diffrn_reflns_theta_full 23.28
_diffrn_reflns_theta_max 23.28
_diffrn_reflns_theta_min 1.40
_exptl_absorpt_coefficient_mu 3.505
_exptl_absorpt_correction_type SADABS
_exptl_crystal_colour colorless
_exptl_crystal_density_diffrn 2.150
_exptl_crystal_description sphere
_exptl_crystal_F_000 3520
_exptl_crystal_size_max .3
_exptl_crystal_size_min .2
_refine_diff_density_max 0.929
_refine_diff_density_min -0.626
_refine_diff_density_rms 0.124
_refine_ls_extinction_method none
_refine_ls_goodness_of_fit_ref 0.983
_refine_ls_hydrogen_treatment mixed
_refine_ls_matrix_type full
_refine_ls_number_parameters 329
_refine_ls_number_reflns 4106
_refine_ls_number_restraints 0
_refine_ls_restrained_S_all 0.983
_refine_ls_R_factor_all 0.0477
_refine_ls_R_factor_gt 0.0316
_refine_ls_shift/su_max 0.121
_refine_ls_shift/su_mean 0.002
_refine_ls_structure_factor_coef Fsqd
_refine_ls_weighting_details 'calc w=1/[\s^2^(Fo^2^)+(0.0386P)^2^+0.0000P] where P=(Fo^2^+2Fc^2^)/3'
_refine_ls_weighting_scheme calc
_refine_ls_wR_factor_gt 0.0666
_refine_ls_wR_factor_ref 0.0706
_reflns_number_gt 3184
_reflns_number_total 4106
_reflns_threshold_expression >2sigma(I)
_cod_data_source_file ja0202309_11.cif
_cod_data_source_block tjb084ss_structure_8_mMP
_cod_database_code 4114882

loop_
_symmetry_equiv_pos_as_xyz
'x, y, z'
'-x+1/2, -y, z+1/2'
'-x, y+1/2, -z+1/2'
'x+1/2, -y+1/2, -z'
'-x, -y, -z'
'x-1/2, y, -z-1/2'
'x, -y-1/2, z-1/2'
'-x-1/2, y-1/2, z'

loop_
_atom_site_label
_atom_site_type_symbol
_atom_site_fract_x
_atom_site_fract_y
_atom_site_fract_z
_atom_site_U_iso_or_equiv
_atom_site_adp_type
_atom_site_occupancy
_atom_site_symmetry_multiplicity
_atom_site_calc_flag
_atom_site_refinement_flags
Sn1 Sn 0.505414(19) 1.17202(5) 0.911913(15) 0.02768(13) Uani 1 1 d .
Sn2 Sn 0.44693(2) 0.89120(5) 0.834741(14) 0.02843(13) Uani 1 1 d .
Sn3 Sn 0.35958(2) 1.32529(5) 0.923636(15) 0.03460(14) Uani 1 1 d .
Sn4 Sn 0.29888(2) 1.04968(6) 0.847787(15) 0.03637(14) Uani 1 1 d .
O1 O 0.49376(18) 0.9095(5) 0.90338(13) 0.0297(10) Uani 1 1 d .
O2 O 0.47366(18) 1.1200(4) 0.84389(13) 0.0279(10) Uani 1 1 d .
O3 O 0.36813(18) 0.9116(5) 0.87670(13) 0.0318(10) Uani 1 1 d .
O4 O 0.37208(18) 1.0051(4) 0.79267(14) 0.0326(11) Uani 1 1 d .
O5 O 0.29586(18) 1.1324(5) 0.91921(14) 0.0386(12) Uani 1 1 d .
O6 O 0.34919(19) 1.2526(5) 0.85313(14) 0.0337(11) Uani 1 1 d .
O7 O 0.41939(17) 1.1445(4) 0.94200(13) 0.0290(10) Uani 1 1 d .
O8 O 0.45143(19) 1.3731(4) 0.89846(13) 0.0302(10) Uani 1 1 d .
C1 C 0.5390(3) 0.8137(7) 0.9158(2) 0.0289(15) Uani 1 1 d .
C2 C 0.5969(3) 0.8343(7) 0.9004(2) 0.0357(17) Uani 1 1 d .
H2 H 0.6050 0.9130 0.8790 0.043 Uiso 1 1 calc R
C3 C 0.6452(3) 0.7410(9) 0.9155(2) 0.0438(19) Uani 1 1 d .
C4 C 0.6304(3) 0.6246(8) 0.9454(2) 0.0429(19) Uani 1 1 d .
H4 H 0.6613 0.5589 0.9560 0.051 Uiso 1 1 calc R
C5 C 0.5727(3) 0.6018(8) 0.9601(2) 0.049(2) Uani 1 1 d .
H5 H 0.5642 0.5211 0.9808 0.058 Uiso 1 1 calc R
C6 C 0.5269(3) 0.6939(7) 0.9455(2) 0.0387(17) Uani 1 1 d .
H6 H 0.4869 0.6761 0.9557 0.046 Uiso 1 1 calc R
C7 C 0.7068(3) 0.7673(11) 0.8985(3) 0.073(3) Uani 1 1 d .
H7A H 0.7356 0.7145 0.9183 0.109 Uiso 1 1 calc R
H7B H 0.7154 0.8760 0.8988 0.109 Uiso 1 1 calc R
H7C H 0.7103 0.7291 0.8669 0.109 Uiso 1 1 calc R
C8 C 0.4759(3) 1.2297(7) 0.8074(2) 0.0278(15) Uani 1 1 d .
H8A H 0.4630 1.1797 0.7785 0.033 Uiso 1 1 calc R
H8B H 0.5183 1.2617 0.8033 0.033 Uiso 1 1 calc R
C9 C 0.3700(3) 1.3416(7) 0.8148(2) 0.0341(16) Uani 1 1 d .
H9A H 0.3489 1.4401 0.8153 0.041 Uiso 1 1 calc R
H9B H 0.3587 1.2894 0.7860 0.041 Uiso 1 1 calc R
C10 C 0.4572(3) 1.4582(7) 0.8570(2) 0.0338(16) Uani 1 1 d .
H10A H 0.4998 1.4891 0.8533 0.041 Uiso 1 1 calc R
H10B H 0.4327 1.5512 0.8596 0.041 Uiso 1 1 calc R
C11 C 0.4375(3) 1.3709(6) 0.8141(2) 0.0291(15) Uani 1 1 d .
C12 C 0.4493(3) 1.4730(7) 0.7718(2) 0.0379(17) Uani 1 1 d .
H12A H 0.4927 1.4892 0.7684 0.057 Uiso 1 1 calc R
H12B H 0.4292 1.5705 0.7762 0.057 Uiso 1 1 calc R
H12C H 0.4335 1.4239 0.7441 0.057 Uiso 1 1 calc R
C13 C 0.3603(3) 0.9349(7) 0.7517(2) 0.0286(15) Uani 1 1 d .
C14 C 0.3341(3) 0.7932(7) 0.7506(2) 0.0342(16) Uani 1 1 d .
H14 H 0.3223 0.7471 0.7788 0.041 Uiso 1 1 calc R
C15 C 0.3246(3) 0.7158(8) 0.7095(2) 0.0372(17) Uani 1 1 d .
C16 C 0.3425(3) 0.7869(9) 0.6691(2) 0.047(2) Uani 1 1 d .
H16 H 0.3380 0.7356 0.6406 0.057 Uiso 1 1 calc R
C17 C 0.3667(3) 0.9296(9) 0.6696(2) 0.047(2) Uani 1 1 d .
H17 H 0.3776 0.9764 0.6413 0.056 Uiso 1 1 calc R
C18 C 0.3756(3) 1.0067(8) 0.7107(2) 0.0389(18) Uani 1 1 d .
H18 H 0.3917 1.1062 0.7108 0.047 Uiso 1 1 calc R
C19 C 0.2970(3) 0.5620(8) 0.7088(3) 0.059(2) Uani 1 1 d .
H19A H 0.3267 0.4883 0.6980 0.088 Uiso 1 1 calc R
H19B H 0.2622 0.5618 0.6880 0.088 Uiso 1 1 calc R
H19C H 0.2839 0.5348 0.7399 0.088 Uiso 1 1 calc R
C20 C 0.3584(3) 0.8311(7) 0.9196(2) 0.0344(17) Uani 1 1 d .
H20A H 0.3933 0.7636 0.9250 0.041 Uiso 1 1 calc R
H20B H 0.3223 0.7665 0.9161 0.041 Uiso 1 1 calc R
C21 C 0.2944(3) 1.0311(8) 0.9577(2) 0.0406(18) Uani 1 1 d .
H21A H 0.2586 0.9651 0.9548 0.049 Uiso 1 1 calc R
H21B H 0.2898 1.0911 0.9862 0.049 Uiso 1 1 calc R
C22 C 0.4054(3) 1.0269(7) 0.9746(2) 0.0297(15) Uani 1 1 d .
H22A H 0.3988 1.0736 1.0051 0.036 Uiso 1 1 calc R
H22B H 0.4405 0.9586 0.9772 0.036 Uiso 1 1 calc R
C23 C 0.3500(3) 0.9324(8) 0.9622(2) 0.0359(17) Uani 1 1 d .
C24 C 0.3390(3) 0.8230(8) 1.0033(2) 0.0457(19) Uani 1 1 d .
H24A H 0.3736 0.7551 1.0065 0.069 Uiso 1 1 calc R
H24B H 0.3026 0.7633 0.9975 0.069 Uiso 1 1 calc R
H24C H 0.3339 0.8817 1.0316 0.069 Uiso 1 1 calc R

loop_
_atom_site_aniso_label
_atom_site_aniso_U_11
_atom_site_aniso_U_22
_atom_site_aniso_U_33
_atom_site_aniso_U_23
_atom_site_aniso_U_13
_atom_site_aniso_U_12
Sn1 0.0258(2) 0.0302(3) 0.0270(3) -0.0019(2) -0.00215(19) -0.0037(2)
Sn2 0.0368(3) 0.0239(3) 0.0246(2) -0.00139(19) -0.0017(2) -0.0012(2)
Sn3 0.0354(3) 0.0403(3) 0.0281(3) -0.0053(2) 0.0046(2) 0.0079(2)
Sn4 0.0273(3) 0.0522(3) 0.0296(3) 0.0009(2) -0.0043(2) -0.0049(2)
O1 0.036(3) 0.026(2) 0.028(2) 0.0013(19) -0.005(2) -0.001(2)
O2 0.031(2) 0.028(3) 0.025(2) 0.0005(19) -0.0006(19) 0.000(2)
O3 0.034(3) 0.040(3) 0.021(2) 0.008(2) -0.0015(19) -0.008(2)
O4 0.040(3) 0.035(3) 0.023(2) -0.0019(19) -0.006(2) -0.004(2)
O5 0.025(2) 0.059(3) 0.031(3) 0.001(2) 0.004(2) 0.001(2)
O6 0.034(3) 0.044(3) 0.023(2) 0.000(2) 0.002(2) 0.005(2)
O7 0.026(2) 0.037(3) 0.024(2) 0.0001(19) 0.0024(19) -0.002(2)
O8 0.040(3) 0.025(3) 0.026(2) -0.0057(19) 0.000(2) -0.003(2)
C1 0.035(4) 0.026(4) 0.026(4) -0.001(3) -0.006(3) 0.005(3)
C2 0.042(4) 0.040(4) 0.025(4) 0.001(3) -0.001(3) 0.006(4)
C3 0.039(4) 0.061(5) 0.031(4) -0.011(4) 0.002(3) 0.010(4)
C4 0.055(5) 0.045(5) 0.029(4) -0.002(3) -0.012(4) 0.014(4)
C5 0.067(6) 0.042(5) 0.037(4) 0.007(3) -0.005(4) 0.006(4)
C6 0.042(4) 0.036(4) 0.038(4) 0.000(3) -0.008(3) 0.000(4)
C7 0.044(5) 0.109(8) 0.064(6) 0.011(5) 0.012(4) 0.018(5)
C8 0.029(4) 0.024(4) 0.030(4) 0.001(3) 0.002(3) -0.008(3)
C9 0.043(4) 0.035(4) 0.024(4) 0.002(3) 0.001(3) 0.013(3)
C10 0.043(4) 0.016(4) 0.042(4) -0.002(3) 0.008(3) -0.001(3)
C11 0.042(4) 0.021(4) 0.024(4) 0.007(3) 0.001(3) -0.001(3)
C12 0.050(4) 0.032(4) 0.031(4) 0.006(3) 0.010(3) 0.002(4)
C13 0.030(4) 0.035(4) 0.021(4) 0.001(3) -0.005(3) 0.003(3)
C14 0.034(4) 0.044(5) 0.024(4) 0.000(3) 0.001(3) 0.001(3)
C15 0.034(4) 0.048(5) 0.029(4) -0.005(3) -0.003(3) 0.000(3)
C16 0.039(4) 0.074(6) 0.029(4) -0.013(4) -0.011(3) 0.010(4)
C17 0.039(4) 0.075(6) 0.027(4) 0.010(4) 0.002(3) 0.002(4)
C18 0.040(4) 0.048(5) 0.029(4) 0.008(3) -0.002(3) 0.000(4)
C19 0.060(5) 0.062(6) 0.054(5) -0.025(4) -0.011(4) -0.009(5)
C20 0.032(4) 0.046(4) 0.025(4) 0.003(3) -0.002(3) -0.011(3)
C21 0.027(4) 0.052(5) 0.042(4) 0.005(4) 0.008(3) -0.013(4)
C22 0.033(4) 0.035(4) 0.021(3) 0.001(3) 0.002(3) -0.007(3)
C23 0.030(4) 0.050(5) 0.027(4) 0.003(3) 0.000(3) -0.009(3)
C24 0.050(4) 0.048(5) 0.039(4) 0.012(4) -0.001(4) -0.017(4)

loop_
_atom_type_symbol
_atom_type_description
_atom_type_scat_dispersion_real
_atom_type_scat_dispersion_imag
_atom_type_scat_source
C C 0.0033 0.0016 'International Tables Vol C Tables 4.2.6.8 and 6.1.1.4'
H H 0.0000 0.0000 'International Tables Vol C Tables 4.2.6.8 and 6.1.1.4'
O O 0.0106 0.0060 'International Tables Vol C Tables 4.2.6.8 and 6.1.1.4'
Sn Sn -0.6537 1.4246 'International Tables Vol C Tables 4.2.6.8 and 6.1.1.4'

loop_
_geom_angle_atom_site_label_1
_geom_angle_atom_site_label_2
_geom_angle_atom_site_label_3
_geom_angle
O7 Sn1 O2 93.39(15)
O7 Sn1 O8 70.81(15)
O2 Sn1 O8 80.16(15)
O7 Sn1 O1 80.24(15)
O2 Sn1 O1 69.83(14)
O8 Sn1 O1 136.61(14)
O2 Sn2 O3 94.42(15)
O2 Sn2 O1 72.07(15)
O3 Sn2 O1 82.38(15)
O2 Sn2 O4 81.44(14)
O3 Sn2 O4 70.99(15)
O1 Sn2 O4 140.64(15)
O7 Sn3 O6 94.59(15)
O7 Sn3 O8 69.71(15)
O6 Sn3 O8 80.88(15)
O7 Sn3 O5 80.60(15)
O6 Sn3 O5 69.40(16)
O8 Sn3 O5 135.81(15)
O6 Sn4 O3 94.33(16)
O6 Sn4 O5 70.46(16)
O3 Sn4 O5 80.87(16)
O6 Sn4 O4 79.89(15)
O3 Sn4 O4 70.68(15)
O5 Sn4 O4 136.87(15)
C1 O1 Sn2 122.0(3)
C1 O1 Sn1 120.3(4)
Sn2 O1 Sn1 102.43(15)
C8 O2 Sn2 124.0(3)
C8 O2 Sn1 121.5(3)
Sn2 O2 Sn1 114.24(17)
C20 O3 Sn4 120.7(4)
C20 O3 Sn2 124.7(4)
Sn4 O3 Sn2 114.39(17)
C13 O4 Sn2 113.8(3)
C13 O4 Sn4 123.0(4)
Sn2 O4 Sn4 102.40(16)
C21 O5 Sn4 121.9(4)
C21 O5 Sn3 116.7(4)
Sn4 O5 Sn3 106.89(17)
C9 O6 Sn4 125.2(4)
C9 O6 Sn3 122.4(4)
Sn4 O6 Sn3 112.21(18)
C22 O7 Sn1 123.4(3)
C22 O7 Sn3 124.6(3)
Sn1 O7 Sn3 111.76(18)
C10 O8 Sn1 122.1(4)
C10 O8 Sn3 117.7(4)
Sn1 O8 Sn3 106.99(16)
O1 C1 C2 121.4(6)
O1 C1 C6 119.6(6)
C2 C1 C6 118.9(6)
C1 C2 C3 121.8(6)
C4 C3 C2 116.5(7)
C4 C3 C7 123.1(7)
C2 C3 C7 120.3(7)
C5 C4 C3 121.8(7)
C4 C5 C6 120.8(7)
C5 C6 C1 120.0(7)
O2 C8 C11 116.1(5)
O6 C9 C11 114.9(5)
O8 C10 C11 113.4(5)
C9 C11 C8 114.4(5)
C9 C11 C10 110.9(5)
C8 C11 C10 110.9(5)
C9 C11 C12 106.2(5)
C8 C11 C12 106.4(5)
C10 C11 C12 107.7(5)
O4 C13 C14 120.8(5)
O4 C13 C18 119.4(6)
C14 C13 C18 119.8(6)
C13 C14 C15 121.9(6)
C16 C15 C14 117.3(7)
C16 C15 C19 121.3(6)
C14 C15 C19 121.4(6)
C17 C16 C15 121.4(6)
C16 C17 C18 121.0(7)
C17 C18 C13 118.5(7)
O3 C20 C23 115.1(5)
O5 C21 C23 114.2(5)
O7 C22 C23 114.5(5)
C21 C23 C22 111.1(5)
C21 C23 C20 111.3(5)
C22 C23 C20 114.1(5)
C21 C23 C24 107.3(5)
C22 C23 C24 106.6(5)
C20 C23 C24 105.9(5)

loop_
_geom_bond_atom_site_label_1
_geom_bond_atom_site_label_2
_geom_bond_distance
Sn1 O7 2.115(4)
Sn1 O2 2.148(4)
Sn1 O8 2.180(4)
Sn1 O1 2.349(4)
Sn2 O2 2.126(4)
Sn2 O3 2.140(4)
Sn2 O1 2.255(4)
Sn2 O4 2.296(4)
Sn3 O7 2.146(4)
Sn3 O6 2.159(4)
Sn3 O8 2.208(4)
Sn3 O5 2.220(5)
Sn4 O6 2.119(5)
Sn4 O3 2.136(4)
Sn4 O5 2.201(4)
Sn4 O4 2.316(4)
O1 C1 1.363(7)
O2 C8 1.438(7)
O3 C20 1.450(7)
O4 C13 1.368(7)
O5 C21 1.433(7)
O6 C9 1.440(7)
O7 C22 1.440(7)
O8 C10 1.425(7)
C1 C2 1.374(9)
C1 C6 1.393(9)
C2 C3 1.421(9)
C3 C4 1.387(10)
C3 C7 1.474(10)
C4 C5 1.367(9)
C5 C6 1.371(9)
C8 C11 1.524(8)
C9 C11 1.521(8)
C10 C11 1.531(8)
C11 C12 1.546(8)
C13 C14 1.381(8)
C13 C18 1.393(8)
C14 C15 1.394(9)
C15 C16 1.389(9)
C15 C19 1.492(9)
C16 C17 1.371(10)
C17 C18 1.389(9)
C20 C23 1.541(9)
C21 C23 1.517(9)
C22 C23 1.530(8)
C23 C24 1.554(9)
